data_7009227
loop_
_publ_author_name
'Gleiter, Rolf'
'von Hirschheydt, Thomas'
'Wolfart, Volker'
'Rominger, Frank'

_publ_section_title
;
 Reaction of N,N'-bridged 1,10-diazacyclooctadeca-5,14-diynes with
 [CpCo(cod)]: a new type of superphane
;
_journal_issue 5
_journal_name_full 'Journal of the Chemical Society, Dalton Transactions'
_journal_page_first 685
_journal_paper_doi 10.1039/a909482b
_journal_year 2000
_chemical_formula_sum 'C26 H39 Co N2'
_chemical_formula_weight 438.52
_chemical_name_systematic
;

 ?

;
_space_group_IT_number 2
_symmetry_space_group_name_Hall '-P 1'
_symmetry_space_group_name_H-M 'P -1'
_atom_sites_solution_hydrogens geom
_atom_sites_solution_primary direct
_atom_sites_solution_secondary difmap
_audit_creation_method SHELXL-97
_cell_angle_alpha 87.2610(10)
_cell_angle_beta 77.4330(10)
_cell_angle_gamma 75.0540(10)
_cell_formula_units_Z 2
_cell_length_a 7.65670(10)
_cell_length_b 9.7915(2)
_cell_length_c 16.0835(3)
_cell_measurement_temperature 200(2)
_cell_volume 1137.04(4)
_computing_structure_refinement 'SHELXL-97 (Sheldrick, 1997)'
_computing_structure_solution 'SHELXS-97 (Sheldrick, 1990)'
_diffrn_ambient_temperature 200(2)
_diffrn_measured_fraction_theta_full 0.885
_diffrn_measured_fraction_theta_max 0.885
_diffrn_radiation_monochromator graphite
_diffrn_radiation_source 'fine-focus sealed tube'
_diffrn_radiation_type MoK\a
_diffrn_radiation_wavelength 0.71073
_diffrn_reflns_av_R_equivalents 0.0143
_diffrn_reflns_av_sigmaI/netI 0.0211
_diffrn_reflns_limit_h_max 9
_diffrn_reflns_limit_h_min -9
_diffrn_reflns_limit_k_max 11
_diffrn_reflns_limit_k_min -11
_diffrn_reflns_limit_l_max 18
_diffrn_reflns_limit_l_min -19
_diffrn_reflns_number 8530
_diffrn_reflns_theta_full 25.62
_diffrn_reflns_theta_max 25.62
_diffrn_reflns_theta_min 1.30
_exptl_absorpt_coefficient_mu 0.769
_exptl_absorpt_correction_T_max .90
_exptl_absorpt_correction_T_min .81
_exptl_absorpt_correction_type multi-scan
_exptl_absorpt_process_details 'Blessing, Acta Cryst. (1995) A51 33-38.'
_exptl_crystal_density_diffrn 1.281
_exptl_crystal_density_method 'not measured'
_exptl_crystal_F_000 472
_refine_diff_density_max 0.436
_refine_diff_density_min -0.236
_refine_diff_density_rms 0.054
_refine_ls_extinction_method none
_refine_ls_goodness_of_fit_ref 1.125
_refine_ls_hydrogen_treatment noref
_refine_ls_matrix_type full
_refine_ls_number_parameters 263
_refine_ls_number_reflns 3796
_refine_ls_number_restraints 20
_refine_ls_restrained_S_all 1.122
_refine_ls_R_factor_all 0.0307
_refine_ls_R_factor_gt 0.0280
_refine_ls_shift/su_max 0.013
_refine_ls_shift/su_mean 0.002
_refine_ls_structure_factor_coef Fsqd
_refine_ls_weighting_details 'calc w=1/[\s^2^(Fo^2^)+(0.0446P)^2^+0.4958P] where P=(Fo^2^+2Fc^2^)/3'
_refine_ls_weighting_scheme calc
_refine_ls_wR_factor_gt 0.0832
_refine_ls_wR_factor_ref 0.0854
_reflns_number_gt 3542
_reflns_number_total 3796
_reflns_threshold_expression >2sigma(I)
_cod_data_source_file a909482b.txt
_cod_data_source_block 3a
_cod_original_cell_volume 1137.04(3)
_cod_database_code 7009227

loop_
_symmetry_equiv_pos_as_xyz
'x, y, z'
'-x, -y, -z'

loop_
_atom_site_label
_atom_site_type_symbol
_atom_site_fract_x
_atom_site_fract_y
_atom_site_fract_z
_atom_site_U_iso_or_equiv
_atom_site_adp_type
_atom_site_occupancy
_atom_site_symmetry_multiplicity
_atom_site_calc_flag
_atom_site_refinement_flags
_atom_site_disorder_assembly
_atom_site_disorder_group
Co1 Co 0.14582(3) 0.23524(3) 0.116990(14) 0.02440(10) Uani 1 1 d . . .
N1 N 0.3981(2) 0.12890(17) 0.37821(10) 0.0299(4) Uani 1 1 d . . .
C2 C 0.5376(3) 0.0148(2) 0.32748(13) 0.0385(5) Uani 1 1 d . . .
H2A H 0.5339 -0.0763 0.3564 0.046 Uiso 1 1 calc R . .
H2B H 0.6617 0.0300 0.3246 0.046 Uiso 1 1 calc R . .
C3 C 0.5092(3) 0.0055(2) 0.23684(13) 0.0390(5) Uani 1 1 d . . .
H3A H 0.6103 -0.0707 0.2053 0.047 Uiso 1 1 calc R . .
H3B H 0.3911 -0.0199 0.2395 0.047 Uiso 1 1 calc R . .
C4 C 0.5058(3) 0.1430(2) 0.18870(12) 0.0319(4) Uani 1 1 d . . .
H4A H 0.5807 0.1944 0.2118 0.038 Uiso 1 1 calc R . .
H4B H 0.5656 0.1204 0.1282 0.038 Uiso 1 1 calc R . .
C5 C 0.3174(2) 0.2387(2) 0.19274(11) 0.0243(4) Uani 1 1 d . . .
C6 C 0.2530(2) 0.3770(2) 0.15628(11) 0.0249(4) Uani 1 1 d . . .
C7 C 0.3503(3) 0.4708(2) 0.09814(12) 0.0333(4) Uani 1 1 d . . .
H7A H 0.2719 0.5146 0.0576 0.040 Uiso 1 1 calc R . .
H7B H 0.4668 0.4112 0.0645 0.040 Uiso 1 1 calc R . .
C8 C 0.3971(3) 0.5887(3) 0.14152(15) 0.0444(5) Uani 1 1 d . . .
H8A H 0.4702 0.5463 0.1843 0.053 Uiso 1 1 calc R . .
H8B H 0.4749 0.6357 0.0983 0.053 Uiso 1 1 calc R . .
C9 C 0.2263(4) 0.6994(2) 0.18527(16) 0.0488(6) Uani 1 1 d . . .
H9A H 0.2604 0.7892 0.1902 0.059 Uiso 1 1 calc R . .
H9B H 0.1324 0.7171 0.1497 0.059 Uiso 1 1 calc R . .
N10 N 0.1464(2) 0.65609(17) 0.26959(11) 0.0347(4) Uani 1 1 d . . .
C11 C -0.0556(3) 0.7023(2) 0.29489(17) 0.0489(6) Uani 1 1 d . . .
H11A H -0.1023 0.7698 0.2521 0.059 Uiso 1 1 calc R . .
H11B H -0.0894 0.7533 0.3501 0.059 Uiso 1 1 calc R . .
C12 C -0.1510(3) 0.5834(2) 0.30355(14) 0.0400(5) Uani 1 1 d . . .
H12A H -0.2858 0.6245 0.3222 0.048 Uiso 1 1 calc R . .
H12B H -0.1103 0.5200 0.3493 0.048 Uiso 1 1 calc R . .
C13 C -0.1170(3) 0.4934(2) 0.22271(13) 0.0328(4) Uani 1 1 d . . .
H13A H -0.2169 0.4442 0.2287 0.039 Uiso 1 1 calc R . .
H13B H -0.1247 0.5572 0.1733 0.039 Uiso 1 1 calc R . .
C14 C 0.0654(2) 0.38566(19) 0.20453(11) 0.0244(4) Uani 1 1 d . . .
C15 C 0.1289(2) 0.24663(19) 0.24085(11) 0.0236(4) Uani 1 1 d . . .
C16 C 0.0308(3) 0.1629(2) 0.30641(12) 0.0308(4) Uani 1 1 d . . .
H16A H 0.0779 0.0617 0.2901 0.037 Uiso 1 1 calc R . .
H16B H -0.1024 0.1909 0.3052 0.037 Uiso 1 1 calc R . .
C17 C 0.0504(3) 0.1792(2) 0.39833(12) 0.0329(4) Uani 1 1 d . . .
H17A H 0.0434 0.2796 0.4085 0.040 Uiso 1 1 calc R . .
H17B H -0.0558 0.1552 0.4378 0.040 Uiso 1 1 calc R . .
C18 C 0.2281(3) 0.0886(2) 0.41986(12) 0.0337(4) Uani 1 1 d . . .
H18A H 0.2163 0.0922 0.4823 0.040 Uiso 1 1 calc R . .
H18B H 0.2412 -0.0106 0.4041 0.040 Uiso 1 1 calc R . .
C19 C 0.4725(3) 0.1970(2) 0.43663(13) 0.0366(5) Uani 1 1 d . . .
H19A H 0.6010 0.1990 0.4096 0.044 Uiso 1 1 calc R . .
H19B H 0.4766 0.1399 0.4890 0.044 Uiso 1 1 calc R . .
C20 C 0.3606(3) 0.3458(2) 0.46080(13) 0.0376(5) Uani 1 1 d . . .
H20A H 0.4142 0.3832 0.5027 0.045 Uiso 1 1 calc R . .
H20B H 0.2329 0.3432 0.4889 0.045 Uiso 1 1 calc R . .
C21 C 0.3527(3) 0.4456(2) 0.38632(13) 0.0363(5) Uani 1 1 d . . .
H21A H 0.4804 0.4490 0.3589 0.044 Uiso 1 1 calc R . .
H21B H 0.3013 0.4069 0.3440 0.044 Uiso 1 1 calc R . .
C22 C 0.2386(3) 0.5946(2) 0.40900(15) 0.0423(5) Uani 1 1 d . . .
H22A H 0.1100 0.5918 0.4352 0.051 Uiso 1 1 calc R . .
H22B H 0.2882 0.6330 0.4521 0.051 Uiso 1 1 calc R . .
C23 C 0.2355(4) 0.6932(2) 0.33439(16) 0.0463(6) Uani 1 1 d . . .
H23A H 0.1697 0.7901 0.3556 0.056 Uiso 1 1 calc R . .
H23B H 0.3644 0.6940 0.3073 0.056 Uiso 1 1 calc R . .
C25 C 0.2042(3) 0.0516(2) 0.04624(15) 0.0456(6) Uani 1 1 d D . .
H25 H 0.2883 -0.0352 0.0550 0.055 Uiso 1 1 calc R . .
C26 C 0.0137(3) 0.0919(2) 0.08372(14) 0.0414(5) Uani 1 1 d D . .
H26 H -0.0529 0.0370 0.1220 0.050 Uiso 1 1 calc R . .
C27 C -0.0604(3) 0.2278(3) 0.05445(14) 0.0430(5) Uani 1 1 d D . .
H27 H -0.1858 0.2806 0.0697 0.052 Uiso 1 1 calc R . .
C28 C 0.0841(4) 0.2721(3) -0.00152(14) 0.0473(6) Uani 1 1 d D . .
H28 H 0.0729 0.3597 -0.0305 0.057 Uiso 1 1 calc R . .
C29 C 0.2481(3) 0.1628(3) -0.00663(13) 0.0474(6) Uani 1 1 d D . .
H29 H 0.3667 0.1639 -0.0397 0.057 Uiso 1 1 calc R . .

loop_
_atom_site_aniso_label
_atom_site_aniso_U_11
_atom_site_aniso_U_22
_atom_site_aniso_U_33
_atom_site_aniso_U_23
_atom_site_aniso_U_13
_atom_site_aniso_U_12
Co1 0.02553(16) 0.02960(16) 0.01938(15) -0.00095(10) -0.00691(10) -0.00733(11)
N1 0.0340(9) 0.0300(9) 0.0269(8) 0.0026(7) -0.0111(7) -0.0067(7)
C2 0.0405(12) 0.0339(11) 0.0361(11) 0.0043(9) -0.0123(9) 0.0024(9)
C3 0.0410(12) 0.0318(11) 0.0381(12) -0.0044(9) -0.0089(9) 0.0029(9)
C4 0.0249(10) 0.0408(11) 0.0260(10) 0.0011(8) -0.0045(8) -0.0023(8)
C5 0.0246(9) 0.0311(10) 0.0178(8) -0.0003(7) -0.0044(7) -0.0084(8)
C6 0.0235(9) 0.0304(10) 0.0215(9) -0.0003(7) -0.0052(7) -0.0077(8)
C7 0.0324(11) 0.0402(11) 0.0269(10) 0.0073(8) -0.0035(8) -0.0122(9)
C8 0.0465(13) 0.0518(14) 0.0424(12) 0.0110(10) -0.0052(10) -0.0313(11)
C9 0.0696(16) 0.0289(11) 0.0531(14) 0.0104(10) -0.0203(12) -0.0174(11)
N10 0.0363(9) 0.0249(8) 0.0444(10) -0.0005(7) -0.0134(8) -0.0062(7)
C11 0.0422(13) 0.0319(12) 0.0677(16) -0.0088(11) -0.0164(12) 0.0048(10)
C12 0.0269(10) 0.0400(12) 0.0461(13) -0.0095(10) -0.0036(9) 0.0023(9)
C13 0.0250(10) 0.0374(11) 0.0344(11) 0.0008(8) -0.0083(8) -0.0035(8)
C14 0.0234(9) 0.0292(10) 0.0216(9) -0.0019(7) -0.0054(7) -0.0076(8)
C15 0.0229(9) 0.0295(10) 0.0200(9) -0.0008(7) -0.0060(7) -0.0078(7)
C16 0.0291(10) 0.0397(11) 0.0271(10) 0.0042(8) -0.0069(8) -0.0149(9)
C17 0.0336(11) 0.0421(12) 0.0226(10) 0.0046(8) -0.0014(8) -0.0134(9)
C18 0.0456(12) 0.0316(11) 0.0273(10) 0.0077(8) -0.0107(9) -0.0148(9)
C19 0.0408(12) 0.0426(12) 0.0308(11) 0.0068(9) -0.0168(9) -0.0122(10)
C20 0.0396(12) 0.0471(13) 0.0301(11) -0.0047(9) -0.0110(9) -0.0140(10)
C21 0.0421(12) 0.0349(11) 0.0327(11) -0.0028(9) -0.0063(9) -0.0121(9)
C22 0.0444(12) 0.0405(12) 0.0437(12) -0.0132(10) -0.0159(10) -0.0061(10)
C23 0.0599(15) 0.0264(11) 0.0575(15) -0.0060(10) -0.0198(12) -0.0126(10)
C25 0.0536(14) 0.0419(13) 0.0431(13) -0.0163(10) -0.0181(11) -0.0059(11)
C26 0.0502(13) 0.0478(13) 0.0359(12) -0.0044(10) -0.0144(10) -0.0245(11)
C27 0.0373(12) 0.0577(15) 0.0403(12) -0.0058(10) -0.0211(10) -0.0117(11)
C28 0.0691(16) 0.0561(15) 0.0277(11) 0.0076(10) -0.0260(11) -0.0233(13)
C29 0.0487(14) 0.0725(17) 0.0229(10) -0.0153(10) 0.0001(9) -0.0225(12)

loop_
_atom_type_symbol
_atom_type_description
_atom_type_scat_dispersion_real
_atom_type_scat_dispersion_imag
_atom_type_scat_source
C C 0.0033 0.0016 'International Tables Vol C Tables 4.2.6.8 and 6.1.1.4'
H H 0.0000 0.0000 'International Tables Vol C Tables 4.2.6.8 and 6.1.1.4'
N N 0.0061 0.0033 'International Tables Vol C Tables 4.2.6.8 and 6.1.1.4'
Co Co 0.3494 0.9721 'International Tables Vol C Tables 4.2.6.8 and 6.1.1.4'

loop_
_geom_angle_atom_site_label_1
_geom_angle_atom_site_label_2
_geom_angle_atom_site_label_3
_geom_angle
_geom_angle_site_symmetry_1
_geom_angle_site_symmetry_3
_geom_angle_publ_flag
C14 Co1 C6 43.44(7) . . ?
C14 Co1 C15 43.50(7) . . ?
C6 Co1 C15 63.19(7) . . ?
C14 Co1 C5 62.97(8) . . ?
C6 Co1 C5 43.25(7) . . ?
C15 Co1 C5 43.48(7) . . ?
C14 Co1 C28 121.19(9) . . ?
C6 Co1 C28 114.87(9) . . ?
C15 Co1 C28 161.46(9) . . ?
C5 Co1 C28 148.21(9) . . ?
C14 Co1 C29 152.44(9) . . ?
C6 Co1 C29 117.38(9) . . ?
C15 Co1 C29 158.30(9) . . ?
C5 Co1 C29 120.23(9) . . ?
C28 Co1 C29 40.19(10) . . ?
C14 Co1 C27 112.60(8) . . ?
C6 Co1 C27 139.04(9) . . ?
C15 Co1 C27 128.12(8) . . ?
C5 Co1 C27 171.48(8) . . ?
C28 Co1 C27 40.12(9) . . ?
C29 Co1 C27 67.29(9) . . ?
C14 Co1 C25 167.37(9) . . ?
C6 Co1 C25 144.81(9) . . ?
C15 Co1 C25 126.01(9) . . ?
C5 Co1 C25 115.66(9) . . ?
C28 Co1 C25 67.24(10) . . ?
C29 Co1 C25 40.02(10) . . ?
C27 Co1 C25 66.90(9) . . ?
C14 Co1 C26 131.78(8) . . ?
C6 Co1 C26 175.22(8) . . ?
C15 Co1 C26 113.45(8) . . ?
C5 Co1 C26 137.02(8) . . ?
C28 Co1 C26 67.09(9) . . ?
C29 Co1 C26 67.07(9) . . ?
C27 Co1 C26 39.70(9) . . ?
C25 Co1 C26 39.75(9) . . ?
C19 N1 C2 113.11(17) . . ?
C19 N1 C18 112.92(16) . . ?
C2 N1 C18 113.66(17) . . ?
N1 C2 C3 113.04(16) . . ?
C4 C3 C2 112.57(18) . . ?
C5 C4 C3 114.88(17) . . ?
C6 C5 C15 90.05(14) . . ?
C6 C5 C4 132.57(16) . . ?
C15 C5 C4 136.91(17) . . ?
C6 C5 Co1 68.04(10) . . ?
C15 C5 Co1 67.94(10) . . ?
C4 C5 Co1 127.14(13) . . ?
C5 C6 C14 90.08(14) . . ?
C5 C6 C7 132.97(17) . . ?
C14 C6 C7 136.81(17) . . ?
C5 C6 Co1 68.71(10) . . ?
C14 C6 Co1 68.15(10) . . ?
C7 C6 Co1 124.12(13) . . ?
C6 C7 C8 115.87(16) . . ?
C9 C8 C7 113.11(19) . . ?
N10 C9 C8 112.37(18) . . ?
C9 N10 C11 115.44(19) . . ?
C9 N10 C23 111.28(19) . . ?
C11 N10 C23 111.63(18) . . ?
N10 C11 C12 114.20(17) . . ?
C11 C12 C13 116.04(19) . . ?
C14 C13 C12 114.33(16) . . ?
C6 C14 C15 90.16(14) . . ?
C6 C14 C13 137.63(17) . . ?
C15 C14 C13 131.77(16) . . ?
C6 C14 Co1 68.40(10) . . ?
C15 C14 Co1 68.39(10) . . ?
C13 C14 Co1 126.43(13) . . ?
C14 C15 C5 89.71(14) . . ?
C14 C15 C16 131.61(16) . . ?
C5 C15 C16 138.47(17) . . ?
C14 C15 Co1 68.11(10) . . ?
C5 C15 Co1 68.57(10) . . ?
C16 C15 Co1 124.77(13) . . ?
C15 C16 C17 115.63(16) . . ?
C18 C17 C16 114.92(17) . . ?
N1 C18 C17 115.58(16) . . ?
N1 C19 C20 113.09(17) . . ?
C19 C20 C21 113.94(17) . . ?
C22 C21 C20 114.77(18) . . ?
C23 C22 C21 114.02(19) . . ?
N10 C23 C22 114.13(18) . . ?
C26 C25 C29 108.1(2) . . ?
C26 C25 Co1 70.41(12) . . ?
C29 C25 Co1 69.55(12) . . ?
C27 C26 C25 108.1(2) . . ?
C27 C26 Co1 69.69(12) . . ?
C25 C26 Co1 69.84(12) . . ?
C26 C27 C28 108.2(2) . . ?
C26 C27 Co1 70.62(12) . . ?
C28 C27 Co1 69.54(12) . . ?
C29 C28 C27 107.9(2) . . ?
C29 C28 Co1 70.04(12) . . ?
C27 C28 Co1 70.34(12) . . ?
C25 C29 C28 107.8(2) . . ?
C25 C29 Co1 70.43(12) . . ?
C28 C29 Co1 69.76(12) . . ?

loop_
_geom_bond_atom_site_label_1
_geom_bond_atom_site_label_2
_geom_bond_distance
_geom_bond_site_symmetry_2
_geom_bond_publ_flag
Co1 C14 1.9707(18) . ?
Co1 C6 1.9741(18) . ?
Co1 C15 1.9747(17) . ?
Co1 C5 1.9834(18) . ?
Co1 C28 2.056(2) . ?
Co1 C29 2.059(2) . ?
Co1 C27 2.066(2) . ?
Co1 C25 2.071(2) . ?
Co1 C26 2.078(2) . ?
N1 C19 1.464(3) . ?
N1 C2 1.465(3) . ?
N1 C18 1.469(3) . ?
C2 C3 1.530(3) . ?
C3 C4 1.518(3) . ?
C4 C5 1.494(3) . ?
C5 C6 1.458(3) . ?
C5 C15 1.466(2) . ?
C6 C14 1.460(3) . ?
C6 C7 1.497(3) . ?
C7 C8 1.532(3) . ?
C8 C9 1.524(3) . ?
C9 N10 1.453(3) . ?
N10 C11 1.465(3) . ?
N10 C23 1.469(3) . ?
C11 C12 1.512(3) . ?
C12 C13 1.543(3) . ?
C13 C14 1.497(3) . ?
C14 C15 1.462(3) . ?
C15 C16 1.496(3) . ?
C16 C17 1.538(3) . ?
C17 C18 1.520(3) . ?
C19 C20 1.507(3) . ?
C20 C21 1.511(3) . ?
C21 C22 1.510(3) . ?
C22 C23 1.504(3) . ?
C25 C26 1.410(3) . ?
C25 C29 1.413(3) . ?
C26 C27 1.407(3) . ?
C27 C28 1.414(3) . ?
C28 C29 1.414(3) . ?
